data_4062860
_journal_name_full Organometallics
_journal_year 2004
_chemical_formula_sum 'C41 H35 Cl8 N3 O4 Pd'
_chemical_formula_weight 1023.72
_space_group_IT_number 2
_symmetry_cell_setting triclinic
_symmetry_space_group_name_Hall '-P 1'
_symmetry_space_group_name_H-M 'P -1'
_cell_angle_alpha 75.0470(10)
_cell_angle_beta 75.0760(10)
_cell_angle_gamma 66.4740(10)
_cell_formula_units_Z 2
_cell_length_a 10.4110(5)
_cell_length_b 12.2527(6)
_cell_length_c 18.4200(9)
_cell_measurement_temperature 173(2)
_cell_volume 2049.53(17)
_diffrn_ambient_temperature 173(2)
_exptl_crystal_density_diffrn 1.659
_cod_depositor_comments
;
The following automatic conversions were performed:
'_symmetry_cell_setting' value 'Triclinic' changed to 'triclinic'
according to '/home/saulius/struct/CIF-dictionaries/cif_core.dic'
dictionary named 'cif_core.dic' version 2.4.1 from 2010-06-29.

Automatic conversion script
Id: cif_fix_enum 1527 2010-12-29 10:47:43Z saulius 
;
_cod_database_code 4062860

loop_
_symmetry_equiv_pos_as_xyz
'x, y, z'
'-x, -y, -z'

loop_
_atom_site_label
_atom_site_type_symbol
_atom_site_fract_x
_atom_site_fract_y
_atom_site_fract_z
_atom_site_U_iso_or_equiv
_atom_site_adp_type
_atom_site_occupancy
_atom_site_symmetry_multiplicity
_atom_site_calc_flag
_atom_site_refinement_flags
_atom_site_disorder_assembly
_atom_site_disorder_group
Pd1 Pd 0.140059(11) 0.151264(10) 0.234946(6) 0.01743(4) Uani 1 1 d . . .
C1 C -0.05381(16) 0.34438(14) 0.33147(9) 0.0207(3) Uani 1 1 d . . .
C2 C -0.05025(18) 0.44478(14) 0.35361(10) 0.0239(3) Uani 1 1 d . . .
C3 C -0.12829(19) 0.48131(14) 0.42233(10) 0.0256(3) Uani 1 1 d . . .
C4 C -0.2127(2) 0.41959(15) 0.47126(10) 0.0281(3) Uani 1 1 d . . .
C5 C -0.21903(18) 0.32114(15) 0.44996(9) 0.0252(3) Uani 1 1 d . . .
C6 C -0.14223(16) 0.28507(13) 0.38105(9) 0.0205(3) Uani 1 1 d . . .
C7 C -0.06041(16) 0.07511(13) 0.38098(9) 0.0196(3) Uani 1 1 d . . .
H7 H -0.0268 0.0693 0.4274 0.023 Uiso 1 1 calc R . .
C8 C -0.14186(18) -0.00935(15) 0.39295(10) 0.0260(3) Uani 1 1 d . . .
H8 H -0.2357 0.0150 0.4255 0.031 Uiso 1 1 calc R . .
C9 C -0.0426(2) -0.13950(16) 0.41800(11) 0.0356(4) Uani 1 1 d . . .
H9A H -0.0961 -0.1929 0.4399 0.043 Uiso 1 1 calc R . .
H9B H 0.0105 -0.1422 0.4550 0.043 Uiso 1 1 calc R . .
C10 C 0.0580(2) -0.17486(15) 0.34263(11) 0.0304(4) Uani 1 1 d . . .
H10A H 0.1571 -0.2041 0.3479 0.036 Uiso 1 1 calc R . .
H10B H 0.0401 -0.2362 0.3266 0.036 Uiso 1 1 calc R . .
C11 C 0.01788(17) -0.05383(15) 0.28631(9) 0.0230(3) Uani 1 1 d . . .
H11 H 0.0535 -0.0595 0.2322 0.028 Uiso 1 1 calc R . .
C12 C 0.06406(16) 0.02892(14) 0.31662(9) 0.0191(3) Uani 1 1 d . . .
H12 H 0.144(2) -0.0254(19) 0.3422(12) 0.023 Uiso 1 1 calc . . .
C13 C -0.14448(18) -0.00806(17) 0.31002(10) 0.0274(3) Uani 1 1 d . . .
H13A H -0.1906 0.0724 0.2831 0.033 Uiso 1 1 calc R . .
H13B H -0.1862 -0.0634 0.3053 0.033 Uiso 1 1 calc R . .
C14 C 0.33787(16) -0.09891(15) 0.20504(9) 0.0227(3) Uani 1 1 d . . .
C15 C 0.33019(18) -0.19621(16) 0.18166(10) 0.0268(3) Uani 1 1 d . . .
C16 C 0.40707(19) -0.31547(16) 0.20957(11) 0.0306(4) Uani 1 1 d . . .
C17 C 0.49627(19) -0.34133(16) 0.26136(11) 0.0321(4) Uani 1 1 d . . .
C18 C 0.50862(18) -0.24603(17) 0.28320(10) 0.0289(3) Uani 1 1 d . . .
C19 C 0.43381(17) -0.12674(15) 0.25442(9) 0.0240(3) Uani 1 1 d . . .
C20 C 0.38432(16) 0.02021(15) 0.33294(9) 0.0227(3) Uani 1 1 d . . .
H20 H 0.3575 -0.0377 0.3759 0.027 Uiso 1 1 calc R . .
C21 C 0.48388(18) 0.06979(18) 0.35116(10) 0.0295(3) Uani 1 1 d . . .
H21 H 0.5800 0.0110 0.3552 0.035 Uiso 1 1 calc R . .
C22 C 0.4086(2) 0.1347(2) 0.42021(11) 0.0353(4) Uani 1 1 d . . .
H22A H 0.4760 0.1482 0.4415 0.042 Uiso 1 1 calc R . .
H22B H 0.3595 0.0883 0.4597 0.042 Uiso 1 1 calc R . .
C23 C 0.3017(2) 0.25626(19) 0.38602(12) 0.0339(4) Uani 1 1 d . . .
H23A H 0.2057 0.2694 0.4142 0.041 Uiso 1 1 calc R . .
H23B H 0.3282 0.3238 0.3857 0.041 Uiso 1 1 calc R . .
C24 C 0.31476(18) 0.23837(16) 0.30409(10) 0.0268(3) Uani 1 1 d . . .
H24 H 0.2725 0.3117 0.2685 0.032 Uiso 1 1 calc R . .
C25 C 0.25653(16) 0.13573(15) 0.31547(9) 0.0207(3) Uani 1 1 d . . .
H25 H 0.189(2) 0.1418(19) 0.3637(13) 0.025 Uiso 1 1 calc . . .
C26 C 0.47676(19) 0.17573(18) 0.28448(11) 0.0318(4) Uani 1 1 d . . .
H26A H 0.5071 0.1505 0.2351 0.038 Uiso 1 1 calc R . .
H26B H 0.5288 0.2241 0.2878 0.038 Uiso 1 1 calc R . .
C27 C -0.14869(19) 0.26178(17) 0.17185(10) 0.0296(3) Uani 1 1 d . . .
H27 H -0.1813 0.2909 0.2176 0.035 Uiso 1 1 calc R . .
C28 C -0.24332(19) 0.29269(19) 0.12291(11) 0.0341(4) Uani 1 1 d . . .
H28 H -0.3382 0.3405 0.1361 0.041 Uiso 1 1 calc R . .
C29 C -0.1951(2) 0.25164(19) 0.05434(11) 0.0349(4) Uani 1 1 d . . .
H29 H -0.2564 0.2721 0.0202 0.042 Uiso 1 1 calc R . .
C30 C -0.0541(2) 0.17959(19) 0.03738(11) 0.0355(4) Uani 1 1 d . . .
H30 H -0.0189 0.1507 -0.0085 0.043 Uiso 1 1 calc R . .
C31 C 0.03402(19) 0.15102(17) 0.08956(10) 0.0292(3) Uani 1 1 d . . .
H31 H 0.1288 0.1018 0.0781 0.035 Uiso 1 1 calc R . .
C32 C 0.3756(2) 0.2112(2) 0.10463(11) 0.0327(4) Uani 1 1 d . . .
H32 H 0.4244 0.1294 0.1200 0.039 Uiso 1 1 calc R . .
C33 C 0.4416(3) 0.2762(3) 0.04437(13) 0.0466(5) Uani 1 1 d . . .
H33 H 0.5331 0.2381 0.0196 0.056 Uiso 1 1 calc R . .
C34 C 0.3706(3) 0.3968(3) 0.02181(14) 0.0579(7) Uani 1 1 d . . .
H34 H 0.4134 0.4421 -0.0181 0.070 Uiso 1 1 calc R . .
C35 C 0.2343(3) 0.4500(2) 0.05936(15) 0.0575(7) Uani 1 1 d . . .
H35 H 0.1835 0.5317 0.0449 0.069 Uiso 1 1 calc R . .
C36 C 0.1746(3) 0.38029(19) 0.11850(12) 0.0405(5) Uani 1 1 d . . .
H36 H 0.0827 0.4165 0.1435 0.049 Uiso 1 1 calc R . .
C37 C 0.7849(3) 0.9377(3) 0.13670(15) 0.0594(7) Uani 1 1 d . A 1
H37 H 0.8067 0.9943 0.1516 0.071 Uiso 1 1 calc R A 1
C38 C 0.8428(3) 0.8190(2) 0.16844(13) 0.0490(5) Uani 1 1 d . A 1
H38 H 0.9029 0.7959 0.2036 0.059 Uiso 1 1 calc R A 1
C39 C 0.8112(3) 0.7346(3) 0.14773(15) 0.0554(6) Uani 1 1 d . A 1
H39 H 0.8488 0.6531 0.1687 0.066 Uiso 1 1 calc R A 1
C40 C 0.7223(3) 0.7727(4) 0.09517(18) 0.0695(9) Uani 1 1 d . A 1
H40 H 0.6983 0.7180 0.0796 0.083 Uiso 1 1 calc R A 1
C41 C 0.6703(3) 0.8942(4) 0.06635(17) 0.0793(12) Uani 1 1 d . A 1
H41 H 0.6105 0.9199 0.0307 0.095 Uiso 1 1 calc R A 1
Cl1 Cl 0.04740(5) 0.52651(4) 0.29146(3) 0.03568(10) Uani 1 1 d . . .
Cl2 Cl -0.12342(6) 0.60599(4) 0.44605(3) 0.03507(10) Uani 1 1 d . . .
Cl3 Cl -0.31199(7) 0.46602(5) 0.55516(3) 0.04761(14) Uani 1 1 d . . .
Cl4 Cl -0.32624(6) 0.24452(5) 0.50710(3) 0.03886(11) Uani 1 1 d . . .
Cl5 Cl 0.22640(5) -0.16450(5) 0.11391(3) 0.03740(11) Uani 1 1 d . . .
Cl6 Cl 0.39037(6) -0.43212(5) 0.18090(4) 0.04602(13) Uani 1 1 d . . .
Cl7 Cl 0.59554(6) -0.48847(5) 0.29475(3) 0.04763(13) Uani 1 1 d . . .
Cl8 Cl 0.62355(5) -0.27294(5) 0.34374(3) 0.03838(11) Uani 1 1 d . . .
N1 N -0.01150(15) 0.19129(13) 0.15582(8) 0.0233(3) Uani 1 1 d . . .
N2 N 0.24356(16) 0.26293(14) 0.14125(8) 0.0273(3) Uani 1 1 d . . .
N3 N 0.6996(3) 0.9767(3) 0.08603(14) 0.0764(9) Uani 1 1 d . A 1
O1 O 0.01338(12) 0.31372(10) 0.26477(6) 0.0232(2) Uani 1 1 d . . .
O2 O -0.15875(12) 0.19522(10) 0.35780(6) 0.0212(2) Uani 1 1 d . . .
O3 O 0.26657(12) 0.01361(11) 0.17770(7) 0.0237(2) Uani 1 1 d . . .
O4 O 0.46306(12) -0.03486(11) 0.26608(7) 0.0256(2) Uani 1 1 d . . .

loop_
_atom_site_aniso_label
_atom_site_aniso_U_11
_atom_site_aniso_U_22
_atom_site_aniso_U_33
_atom_site_aniso_U_23
_atom_site_aniso_U_13
_atom_site_aniso_U_12
Pd1 0.01665(6) 0.01767(6) 0.01629(6) -0.00330(4) -0.00139(4) -0.00512(4)
C1 0.0208(7) 0.0174(6) 0.0217(7) -0.0041(5) -0.0043(5) -0.0038(5)
C2 0.0264(7) 0.0175(7) 0.0275(8) -0.0021(6) -0.0062(6) -0.0078(6)
C3 0.0330(8) 0.0162(7) 0.0285(8) -0.0069(6) -0.0107(6) -0.0045(6)
C4 0.0367(9) 0.0210(7) 0.0219(7) -0.0079(6) -0.0026(6) -0.0046(7)
C5 0.0297(8) 0.0204(7) 0.0220(7) -0.0047(6) 0.0004(6) -0.0077(6)
C6 0.0221(7) 0.0158(6) 0.0221(7) -0.0052(5) -0.0039(5) -0.0042(5)
C7 0.0227(7) 0.0166(6) 0.0193(7) -0.0041(5) -0.0009(5) -0.0081(5)
C8 0.0289(8) 0.0244(8) 0.0274(8) -0.0101(6) 0.0061(6) -0.0157(6)
C9 0.0539(12) 0.0219(8) 0.0308(9) -0.0050(7) 0.0034(8) -0.0198(8)
C10 0.0358(9) 0.0192(7) 0.0363(9) -0.0090(7) 0.0000(7) -0.0112(7)
C11 0.0226(7) 0.0233(7) 0.0257(7) -0.0106(6) 0.0004(6) -0.0096(6)
C12 0.0192(7) 0.0179(6) 0.0200(7) -0.0040(5) -0.0025(5) -0.0066(5)
C13 0.0234(7) 0.0324(8) 0.0320(8) -0.0158(7) 0.0012(6) -0.0130(7)
C14 0.0174(7) 0.0233(7) 0.0226(7) -0.0071(6) 0.0005(5) -0.0030(6)
C15 0.0219(7) 0.0291(8) 0.0270(8) -0.0122(6) 0.0004(6) -0.0051(6)
C16 0.0279(8) 0.0246(8) 0.0355(9) -0.0133(7) 0.0038(7) -0.0062(7)
C17 0.0272(8) 0.0232(8) 0.0328(9) -0.0048(7) 0.0014(7) 0.0002(6)
C18 0.0207(7) 0.0293(8) 0.0275(8) -0.0051(7) -0.0022(6) -0.0006(6)
C19 0.0187(7) 0.0244(8) 0.0242(7) -0.0068(6) -0.0003(6) -0.0036(6)
C20 0.0191(7) 0.0266(8) 0.0214(7) -0.0044(6) -0.0038(5) -0.0069(6)
C21 0.0223(7) 0.0397(10) 0.0302(8) -0.0087(7) -0.0064(6) -0.0123(7)
C22 0.0338(9) 0.0469(11) 0.0321(9) -0.0118(8) -0.0097(7) -0.0159(8)
C23 0.0338(9) 0.0381(10) 0.0380(10) -0.0169(8) -0.0066(7) -0.0146(8)
C24 0.0283(8) 0.0262(8) 0.0303(8) -0.0055(6) -0.0065(6) -0.0129(7)
C25 0.0208(7) 0.0240(7) 0.0194(7) -0.0049(5) -0.0032(5) -0.0095(6)
C26 0.0265(8) 0.0408(10) 0.0349(9) -0.0088(8) -0.0013(7) -0.0201(8)
C27 0.0258(8) 0.0332(9) 0.0248(8) -0.0074(7) -0.0053(6) -0.0034(7)
C28 0.0230(8) 0.0408(10) 0.0334(9) -0.0064(8) -0.0085(7) -0.0041(7)
C29 0.0348(9) 0.0429(11) 0.0304(9) -0.0021(8) -0.0154(7) -0.0140(8)
C30 0.0388(10) 0.0441(11) 0.0239(8) -0.0100(7) -0.0090(7) -0.0105(8)
C31 0.0278(8) 0.0335(9) 0.0227(8) -0.0074(7) -0.0039(6) -0.0060(7)
C32 0.0284(9) 0.0441(10) 0.0285(9) -0.0080(8) 0.0013(7) -0.0189(8)
C33 0.0424(11) 0.0704(16) 0.0351(11) -0.0135(10) 0.0097(9) -0.0359(12)
C34 0.0766(18) 0.0672(17) 0.0370(12) 0.0026(11) 0.0082(11) -0.0510(15)
C35 0.0800(19) 0.0419(13) 0.0425(13) 0.0096(10) 0.0013(12) -0.0311(13)
C36 0.0492(12) 0.0306(9) 0.0317(10) 0.0026(8) 0.0032(8) -0.0152(9)
C37 0.0756(18) 0.0558(15) 0.0378(12) -0.0093(11) -0.0045(12) -0.0167(14)
C38 0.0527(13) 0.0583(14) 0.0333(11) -0.0086(10) -0.0072(9) -0.0169(11)
C39 0.0605(15) 0.0593(16) 0.0454(13) -0.0087(11) -0.0044(11) -0.0234(13)
C40 0.0555(16) 0.109(3) 0.0596(17) -0.0343(18) -0.0020(13) -0.0387(18)
C41 0.0446(15) 0.124(3) 0.0462(15) -0.0230(18) -0.0125(12) 0.0009(17)
Cl1 0.0412(2) 0.02360(19) 0.0430(2) -0.00534(17) 0.00025(19) -0.01724(18)
Cl2 0.0503(3) 0.02133(19) 0.0395(2) -0.01009(17) -0.0169(2) -0.01027(18)
Cl3 0.0733(4) 0.0346(2) 0.0297(2) -0.01842(19) 0.0098(2) -0.0175(2)
Cl4 0.0460(3) 0.0352(2) 0.0329(2) -0.01244(18) 0.01420(19) -0.0209(2)
Cl5 0.0345(2) 0.0421(3) 0.0377(2) -0.0227(2) -0.00898(18) -0.00453(19)
Cl6 0.0471(3) 0.0313(2) 0.0603(3) -0.0233(2) 0.0002(2) -0.0111(2)
Cl7 0.0467(3) 0.0254(2) 0.0505(3) -0.0043(2) -0.0057(2) 0.0047(2)
Cl8 0.0286(2) 0.0400(2) 0.0356(2) -0.00347(19) -0.01198(17) 0.00096(18)
N1 0.0232(6) 0.0245(7) 0.0199(6) -0.0034(5) -0.0049(5) -0.0059(5)
N2 0.0301(7) 0.0294(7) 0.0218(7) -0.0034(5) -0.0006(5) -0.0131(6)
N3 0.0762(17) 0.0749(18) 0.0432(13) -0.0118(12) -0.0104(12) 0.0097(14)
O1 0.0265(6) 0.0188(5) 0.0203(5) -0.0042(4) 0.0001(4) -0.0060(4)
O2 0.0213(5) 0.0185(5) 0.0242(5) -0.0076(4) -0.0035(4) -0.0055(4)
O3 0.0222(5) 0.0231(5) 0.0213(5) -0.0066(4) -0.0025(4) -0.0025(4)
O4 0.0199(5) 0.0291(6) 0.0264(6) -0.0085(5) -0.0006(4) -0.0070(5)

loop_
_geom_bond_atom_site_label_1
_geom_bond_atom_site_label_2
_geom_bond_distance
_geom_bond_site_symmetry_2
_geom_bond_publ_flag
Pd1 O1 2.0246(11) . ?
Pd1 O3 2.0298(11) . ?
Pd1 C25 2.0744(15) . ?
Pd1 C12 2.0751(15) . ?
Pd1 N2 2.2388(15) . ?
Pd1 N1 2.2478(14) . ?
C1 O1 1.3136(19) . ?
C1 C6 1.403(2) . ?
C1 C2 1.409(2) . ?
C2 C3 1.391(2) . ?
C2 Cl1 1.7229(17) . ?
C3 C4 1.389(3) . ?
C3 Cl2 1.7161(16) . ?
C4 C5 1.391(2) . ?
C4 Cl3 1.7151(17) . ?
C5 C6 1.389(2) . ?
C5 Cl4 1.7194(17) . ?
C6 O2 1.3627(18) . ?
C7 O2 1.4472(18) . ?
C7 C8 1.525(2) . ?
C7 C12 1.541(2) . ?
C8 C13 1.531(2) . ?
C8 C9 1.541(3) . ?
C9 C10 1.553(3) . ?
C10 C11 1.544(2) . ?
C11 C13 1.534(2) . ?
C11 C12 1.546(2) . ?
C14 O3 1.3125(19) . ?
C14 C15 1.404(2) . ?
C14 C19 1.406(2) . ?
C15 C16 1.390(3) . ?
C15 Cl5 1.7277(18) . ?
C16 C17 1.392(3) . ?
C16 Cl6 1.7284(19) . ?
C17 C18 1.390(3) . ?
C17 Cl7 1.7217(18) . ?
C18 C19 1.389(2) . ?
C18 Cl8 1.7224(19) . ?
C19 O4 1.356(2) . ?
C20 O4 1.4531(19) . ?
C20 C21 1.531(2) . ?
C20 C25 1.536(2) . ?
C21 C26 1.532(3) . ?
C21 C22 1.541(3) . ?
C22 C23 1.552(3) . ?
C23 C24 1.544(3) . ?
C24 C26 1.536(2) . ?
C24 C25 1.549(2) . ?
C27 N1 1.343(2) . ?
C27 C28 1.382(2) . ?
C28 C29 1.378(3) . ?
C29 C30 1.379(3) . ?
C30 C31 1.383(2) . ?
C31 N1 1.336(2) . ?
C32 N2 1.339(2) . ?
C32 C33 1.388(3) . ?
C33 C34 1.368(4) . ?
C34 C35 1.381(4) . ?
C35 C36 1.377(3) . ?
C36 N2 1.334(3) . ?
C37 N3 1.321(4) . ?
C37 C38 1.365(4) . ?
C38 C39 1.365(4) . ?
C39 C40 1.376(4) . ?
C40 C41 1.374(5) . ?
C41 N3 1.319(5) . ?
